data_7039496
loop_
_publ_author_name
'Kato, Takuji'
'Imoto, Hiroaki'
'Tanaka, Susumu'
'Ishidoshiro, Makoto'
'Naka, Kensuke'

_publ_section_title
;
 Facile synthesis and properties of dithieno[3,2-b:2',3'-d]arsoles.
;
_journal_issue 28
_journal_name_full 'Dalton transactions (Cambridge, England : 2003)'
_journal_page_first 11338
_journal_page_last 11345
_journal_paper_doi 10.1039/c6dt02034h
_journal_volume 45
_journal_year 2016
_chemical_absolute_configuration 'CHOOSE rm ad rmad syn or unk'
_chemical_formula_moiety 'C26 H17 As S2'
_chemical_formula_sum 'C26 H17 As S2'
_chemical_formula_weight 468.46
_space_group_crystal_system monoclinic
_space_group_IT_number 4
_space_group_name_Hall 'P 2yb'
_space_group_name_H-M_alt 'P 1 21 1'
_symmetry_space_group_name_Hall 'P 2yb'
_symmetry_space_group_name_H-M 'P 1 21 1'
_atom_sites_solution_hydrogens geom
_atom_sites_solution_primary direct
_atom_sites_solution_secondary difmap
_audit_update_record
;
2016-05-17 deposited with the CCDC.
2016-06-10 downloaded from the CCDC.
;
_cell_angle_alpha 90.0000
_cell_angle_beta 114.573(15)
_cell_angle_gamma 90.0000
_cell_formula_units_Z 4
_cell_length_a 10.404(14)
_cell_length_b 18.40(2)
_cell_length_c 11.973(15)
_cell_measurement_reflns_used 3816
_cell_measurement_temperature 273
_cell_measurement_theta_max 27.49
_cell_measurement_theta_min 3.09
_cell_volume 2084(4)
_computing_cell_refinement DTREK
_computing_data_collection DTREK
_computing_data_reduction DTREK
_computing_molecular_graphics 'CrystalStructure 4.1'
_computing_publication_material 'CrystalStructure 4.1 (Rigaku, 2014)'
_computing_structure_refinement 'SHELXL2013 (Sheldrick, 2008)'
_computing_structure_solution 'SIR2011 (Burla, et al., 2012)'
_diffrn_ambient_temperature 273
_diffrn_detector_area_resol_mean 13.653
_diffrn_measured_fraction_theta_full 0.994
_diffrn_measured_fraction_theta_max 0.989
_diffrn_measurement_device_type 'Rigaku XtaLAB mini'
_diffrn_measurement_method \w
_diffrn_radiation_type 'Mo K\a'
_diffrn_radiation_wavelength 0.71075
_diffrn_reflns_av_R_equivalents 0.0519
_diffrn_reflns_Laue_measured_fraction_full 0.994
_diffrn_reflns_Laue_measured_fraction_max 0.989
_diffrn_reflns_limit_h_max 13
_diffrn_reflns_limit_h_min -13
_diffrn_reflns_limit_k_max 23
_diffrn_reflns_limit_k_min -23
_diffrn_reflns_limit_l_max 15
_diffrn_reflns_limit_l_min -15
_diffrn_reflns_number 19861
_diffrn_reflns_point_group_measured_fraction_full 0.977
_diffrn_reflns_point_group_measured_fraction_max 0.961
_diffrn_reflns_theta_full 25.242
_diffrn_reflns_theta_max 27.671
_diffrn_reflns_theta_min 3.089
_diffrn_standards_number 0
_exptl_absorpt_coefficient_mu 1.842
_exptl_absorpt_correction_T_max 0.802
_exptl_absorpt_correction_T_min 0.664
_exptl_absorpt_correction_type multi-scan
_exptl_absorpt_process_details 'REQAB (Rigaku, 1998)'
_exptl_crystal_colour orange
_exptl_crystal_density_diffrn 1.493
_exptl_crystal_density_method 'not measured'
_exptl_crystal_description prism
_exptl_crystal_F_000 952.00
_exptl_crystal_size_max 0.220
_exptl_crystal_size_mid 0.150
_exptl_crystal_size_min 0.120
_refine_diff_density_max 0.77
_refine_diff_density_min -0.56
_refine_ls_abs_structure_details
;
 Flack x determined using 2345 quotients [(I+)-(I-)]/[(I+)+(I-)]
 (Parsons and Flack (2004), Acta Cryst. A60, s61).
;
_refine_ls_abs_structure_Flack 0.836(10)
_refine_ls_extinction_method none
_refine_ls_goodness_of_fit_ref 1.027
_refine_ls_hydrogen_treatment constr
_refine_ls_number_parameters 523
_refine_ls_number_reflns 9365
_refine_ls_number_restraints 1
_refine_ls_R_factor_all 0.0914
_refine_ls_R_factor_gt 0.0650
_refine_ls_shift/su_max 0.000
_refine_ls_structure_factor_coef Fsqd
_refine_ls_weighting_details 'w = 1/[\s^2^(Fo^2^)+(0.0590P)^2^+3.1753P] where P=(Fo^2^+2Fc^2^)/3'
_refine_ls_weighting_scheme calc
_refine_ls_wR_factor_gt 0.1458
_refine_ls_wR_factor_ref 0.1636
_reflns_number_gt 6889
_reflns_number_total 9365
_reflns_threshold_expression F^2^>2.0\s(F^2^)
_cod_data_source_file c6dt02034h2.cif
_cod_data_source_block 5
_cod_depositor_comments 'Adding full bibliography for 7039494--7039496.cif.'
_cod_original_cell_volume 2084(5)
_cod_database_code 7039496
_shelxl_res_file
;

    shelxl.res created by SHELXL-2014/7

TITL DTA-3
CELL  0.71075 10.40410 18.39740 11.97330 90.00000 114.57300 90.00000
ZERR  4 0.01441 0.02326 0.01491 0.00000 0.01520 0.00000
LATT -1
SYMM    -X, .50+Y,    -Z
SFAC C H AS S
UNIT 104 68 4 8
L.S. 5
FMAP 2
PLAN -25
WPDB -2
HTAB
BOND $H
CONF
LIST 4
TEMP 0.0
ACTA
SIZE 0.220 0.150 0.120
WGHT    0.059000    3.175300
FVAR       0.80263
AS1   3    0.591447    0.500033    0.954544    11.00000    0.04031    0.04654 =
         0.04276   -0.00141    0.01281   -0.00115
AS2   3    0.749357    0.963017    0.766686    11.00000    0.03741    0.04535 =
         0.04892    0.00312    0.01344    0.00339
S1    4    0.822637    0.630679    0.800053    11.00000    0.04131    0.06336 =
         0.04828   -0.00192    0.01785   -0.00533
S2    4    0.985350    0.616754    1.139187    11.00000    0.03962    0.06728 =
         0.04382   -0.00732    0.00987   -0.00513
S3    4    1.145451    0.848503    0.950544    11.00000    0.03969    0.05984 =
         0.04029    0.00158    0.01205    0.00785
S4    4    0.984589    0.837892    0.608251    11.00000    0.04409    0.07415 =
         0.04227   -0.00360    0.01453    0.00527
C1    1    0.640901    0.554571    0.840529    11.00000    0.03780    0.05416 =
         0.04269   -0.01110    0.01397   -0.00065
C2    1    0.768752    0.588727    0.898955    11.00000    0.03439    0.06148 =
         0.03945   -0.00566    0.01333    0.00713
C3    1    0.833224    0.582122    1.029616    11.00000    0.03430    0.05010 =
         0.04005   -0.00260    0.01409   -0.00059
C4    1    0.759778    0.543042    1.080291    11.00000    0.04124    0.05487 =
         0.04259   -0.00142    0.01240    0.00726
C5    1    0.587905    0.562942    0.712550    11.00000    0.03900    0.05206 =
         0.03961   -0.00754    0.01001   -0.00089
AFIX  43
H5    2    0.502758    0.542885    0.658207    11.00000   -1.20000
AFIX   0
C6    1    0.671907    0.602687    0.676059    11.00000    0.04440    0.04959 =
         0.03643    0.00006    0.01455    0.00141
C7    1    0.826520    0.541598    1.208252    11.00000    0.04492    0.05503 =
         0.04079   -0.00026    0.01172    0.00362
AFIX  43
H7    2    0.789986    0.517432    1.256862    11.00000   -1.20000
AFIX   0
C8    1    0.950135    0.579004    1.254702    11.00000    0.04755    0.06016 =
         0.03826   -0.00120    0.00845    0.00636
C9    1    0.654937    0.621598    0.552658    11.00000    0.05975    0.04797 =
         0.04346    0.00275    0.02072    0.00749
C10   1    0.529451    0.605861    0.451373    11.00000    0.07002    0.07229 =
         0.04719    0.00071    0.01630   -0.00590
AFIX  43
H10   2    0.455691    0.583738    0.463190    11.00000   -1.20000
AFIX   0
C11   1    0.513158    0.622376    0.335353    11.00000    0.10094    0.06836 =
         0.03829   -0.00640    0.01656   -0.00809
AFIX  43
H11   2    0.428294    0.611844    0.268998    11.00000   -1.20000
AFIX   0
C12   1    0.619308    0.653938    0.315913    11.00000    0.12608    0.06131 =
         0.05908    0.00229    0.04826    0.01073
AFIX  43
H12   2    0.608449    0.664440    0.236497    11.00000   -1.20000
AFIX   0
C13   1    0.743115    0.670318    0.414364    11.00000    0.08937    0.07473 =
         0.08048    0.00909    0.05140   -0.00345
AFIX  43
H13   2    0.816535    0.692571    0.402195    11.00000   -1.20000
AFIX   0
C14   1    0.758180    0.654056    0.529059    11.00000    0.07370    0.08426 =
         0.05455   -0.00302    0.03547   -0.01094
AFIX  43
H14   2    0.842960    0.665584    0.594777    11.00000   -1.20000
AFIX   0
C15   1    1.044842    0.590858    1.383270    11.00000    0.04417    0.05679 =
         0.04116   -0.01452    0.00658    0.00347
C16   1    1.143344    0.644032    1.417603    11.00000    0.05243    0.11944 =
         0.04428   -0.00976    0.00765   -0.01269
AFIX  43
H16   2    1.153449    0.671964    1.357011    11.00000   -1.20000
AFIX   0
C17   1    1.229245    0.658483    1.538599    11.00000    0.06748    0.11713 =
         0.05480   -0.02028   -0.00540   -0.01801
AFIX  43
H17   2    1.295756    0.695640    1.559330    11.00000   -1.20000
AFIX   0
C18   1    1.215331    0.617775    1.626788    11.00000    0.08690    0.10975 =
         0.04617   -0.01920    0.00545   -0.00066
AFIX  43
H18   2    1.271032    0.627621    1.709099    11.00000   -1.20000
AFIX   0
C19   1    1.120987    0.562928    1.595901    11.00000    0.09727    0.09708 =
         0.03915    0.01453    0.00851    0.01339
AFIX  43
H19   2    1.113758    0.534009    1.656739    11.00000   -1.20000
AFIX   0
C20   1    1.035938    0.549831    1.475112    11.00000    0.09050    0.06362 =
         0.04978    0.00176    0.00341    0.00207
AFIX  43
H20   2    0.970517    0.512170    1.454886    11.00000   -1.20000
AFIX   0
C21   1    0.450852    0.564565    0.965097    11.00000    0.03865    0.04824 =
         0.03446    0.00868    0.01380    0.00187
C22   1    0.322218    0.537539    0.947873    11.00000    0.04746    0.05249 =
         0.07729    0.00407    0.02544    0.00280
AFIX  43
H22   2    0.305022    0.488153    0.932162    11.00000   -1.20000
AFIX   0
C23   1    0.217529    0.580294    0.952823    11.00000    0.05584    0.04991 =
         0.10365    0.00833    0.04605    0.00109
AFIX  43
H23   2    0.131614    0.559782    0.942514    11.00000   -1.20000
AFIX   0
C24   1    0.239252    0.653670    0.973054    11.00000    0.04580    0.06567 =
         0.08197    0.00341    0.03336    0.00598
AFIX  43
H24   2    0.168523    0.683448    0.976054    11.00000   -1.20000
AFIX   0
C25   1    0.365292    0.681567    0.988460    11.00000    0.06857    0.04672 =
         0.06560   -0.00833    0.03341    0.00645
AFIX  43
H25   2    0.380905    0.731187    1.002343    11.00000   -1.20000
AFIX   0
C26   1    0.470719    0.639022    0.984259    11.00000    0.04437    0.04937 =
         0.04756   -0.00402    0.01792   -0.00765
AFIX  43
H26   2    0.556198    0.659949    0.994260    11.00000   -1.20000
AFIX   0
C27   1    0.917477    0.920767    0.891502    11.00000    0.03669    0.04319 =
         0.04187   -0.00048    0.01019    0.00306
C28   1    0.993360    0.883337    0.842118    11.00000    0.02772    0.04569 =
         0.03994   -0.00369    0.00610   -0.00194
C29   1    0.804690    0.911891    0.652149    11.00000    0.04077    0.05900 =
         0.03924    0.00455    0.01509   -0.00111
C30   1    0.931322    0.878998    0.709884    11.00000    0.03415    0.05457 =
         0.04372   -0.00205    0.01148   -0.00034
C31   1    0.985041    0.921450    1.019723    11.00000    0.04529    0.04932 =
         0.04539   -0.00648    0.01932   -0.00199
AFIX  43
H31   2    0.947625    0.945116    1.068142    11.00000   -1.20000
AFIX   0
C32   1    1.107979    0.885324    1.067422    11.00000    0.04008    0.04666 =
         0.04280   -0.00233    0.01437   -0.00403
C33   1    0.749751    0.904769    0.523979    11.00000    0.04705    0.06527 =
         0.04171    0.01323    0.01356    0.00175
AFIX  43
H33   2    0.663038    0.924078    0.471261    11.00000   -1.20000
AFIX   0
C34   1    0.833876    0.867496    0.484348    11.00000    0.03879    0.06215 =
         0.04446    0.00063    0.01330   -0.00659
C35   1    1.202387    0.872841    1.196019    11.00000    0.04286    0.05186 =
         0.03906   -0.00314    0.01094   -0.00859
C36   1    1.197456    0.920689    1.282130    11.00000    0.07285    0.05754 =
         0.03907   -0.00107    0.01721    0.00255
AFIX  43
H36   2    1.136484    0.960300    1.257429    11.00000   -1.20000
AFIX   0
C37   1    1.281808    0.910419    1.404188    11.00000    0.08691    0.08434 =
         0.04513   -0.00762    0.01696   -0.02282
AFIX  43
H37   2    1.276838    0.942913    1.461761    11.00000   -1.20000
AFIX   0
C38   1    1.372609    0.853381    1.442187    11.00000    0.06844    0.10312 =
         0.03620    0.01155   -0.00040   -0.00934
AFIX  43
H38   2    1.428042    0.846075    1.525370    11.00000   -1.20000
AFIX   0
C39   1    1.381545    0.807135    1.357347    11.00000    0.08268    0.11350 =
         0.04490    0.01468    0.01201    0.03174
AFIX  43
H39   2    1.445880    0.768942    1.382684    11.00000   -1.20000
AFIX   0
C40   1    1.295743    0.816120    1.233013    11.00000    0.06564    0.07281 =
         0.04738    0.00365    0.01029    0.02376
AFIX  43
H40   2    1.301802    0.783865    1.175589    11.00000   -1.20000
AFIX   0
C41   1    0.811057    0.848221    0.359441    11.00000    0.04780    0.05349 =
         0.05099    0.00125    0.01682   -0.00943
C42   1    0.920877    0.821380    0.333426    11.00000    0.06068    0.07801 =
         0.05806   -0.00762    0.02729   -0.02079
AFIX  43
H42   2    1.011229    0.816828    0.395843    11.00000   -1.20000
AFIX   0
C43   1    0.895569    0.801782    0.216149    11.00000    0.10675    0.08218 =
         0.05681   -0.01195    0.04976   -0.02536
AFIX  43
H43   2    0.969511    0.783893    0.199702    11.00000   -1.20000
AFIX   0
C44   1    0.766096    0.807755    0.123813    11.00000    0.12103    0.07594 =
         0.04449   -0.01429    0.03651   -0.01898
AFIX  43
H44   2    0.749871    0.792865    0.044839    11.00000   -1.20000
AFIX   0
C45   1    0.657562    0.836370    0.148162    11.00000    0.08744    0.06890 =
         0.04656   -0.00269    0.01239   -0.00279
AFIX  43
H45   2    0.568820    0.842981    0.084283    11.00000   -1.20000
AFIX   0
C46   1    0.679016    0.854736    0.263264    11.00000    0.05897    0.06869 =
         0.04460    0.00224    0.00907    0.00483
AFIX  43
H46   2    0.603848    0.872100    0.278442    11.00000   -1.20000
AFIX   0
C47   1    0.609492    0.893622    0.771109    11.00000    0.03725    0.04454 =
         0.03434    0.00127    0.00880    0.00163
C48   1    0.487797    0.921452    0.772632    11.00000    0.05091    0.05529 =
         0.05354   -0.00860    0.02832    0.00160
AFIX  43
H48   2    0.474290    0.971396    0.773246    11.00000   -1.20000
AFIX   0
C49   1    0.385667    0.873422    0.773231    11.00000    0.05417    0.07647 =
         0.08242    0.00134    0.03794    0.00051
AFIX  43
H49   2    0.301771    0.891440    0.772432    11.00000   -1.20000
AFIX   0
C50   1    0.405646    0.801419    0.774944    11.00000    0.06827    0.06574 =
         0.06236   -0.00392    0.02922   -0.01871
AFIX  43
H50   2    0.335557    0.770282    0.775626    11.00000   -1.20000
AFIX   0
C51   1    0.528161    0.772799    0.775710    11.00000    0.07275    0.04956 =
         0.05381    0.00534    0.02006   -0.00118
AFIX  43
H51   2    0.542174    0.722802    0.777800    11.00000   -1.20000
AFIX   0
C52   1    0.629262    0.820020    0.773308    11.00000    0.04381    0.05510 =
         0.05553    0.00213    0.01718    0.00515
AFIX  43
H52   2    0.712484    0.801664    0.773173    11.00000   -1.20000
AFIX   0
HKLF 4
 
REM  DTA-3
REM R1 =  0.0650 for    6889 Fo > 4sig(Fo)  and  0.0914 for all    9365 data
REM    523 parameters refined using      1 restraints
 
END  
     
WGHT      0.0590      3.1753 

REM No hydrogen bonds found for HTAB generation

REM Highest difference peak  0.768,  deepest hole -0.556,  1-sigma level  0.074
Q1    1   0.5683  0.4641  0.8504  11.00000  0.05    0.77
Q2    1   0.9066  0.5020  0.5657  11.00000  0.05    0.76
Q3    1   0.7001  0.5207  1.0624  11.00000  0.05    0.33
Q4    1   0.4407  0.4960  0.9024  11.00000  0.05    0.29
Q5    1   0.7607  0.9608  0.6941  11.00000  0.05    0.28
Q6    1   0.6200  0.5583  1.0110  11.00000  0.05    0.27
Q7    1   0.9026  0.4232  0.5703  11.00000  0.05    0.27
Q8    1   0.8917  0.9648  0.8339  11.00000  0.05    0.26
Q9    1   0.6668  0.5113  0.8812  11.00000  0.05    0.26
Q10   1   0.8178  0.6212  0.8677  11.00000  0.05    0.26
Q11   1   0.3265  0.2503  0.4155  11.00000  0.05    0.26
Q12   1   0.7877  1.0129  0.8504  11.00000  0.05    0.26
Q13   1   0.6814  0.4811  0.8985  11.00000  0.05    0.26
Q14   1   0.6781  0.6384  0.7451  11.00000  0.05    0.26
Q15   1   1.0580  0.9252  0.7516  11.00000  0.05    0.26
Q16   1   0.2890  0.5676  0.9431  11.00000  0.05    0.25
Q17   1   0.1376  0.5913  1.0007  11.00000  0.05    0.25
Q18   1   0.7705  0.9006  0.5942  11.00000  0.05    0.25
Q19   1   0.6626  0.8308 -0.0026  11.00000  0.05    0.25
Q20   1   0.6751  0.6131  0.6176  11.00000  0.05    0.25
Q21   1   0.0290  0.5790  0.9650  11.00000  0.05    0.24
Q22   1   0.5984  0.6287  0.5223  11.00000  0.05    0.24
Q23   1   0.3390  0.4787  0.9832  11.00000  0.05    0.24
Q24   1   0.1218  0.7089  1.0308  11.00000  0.05    0.24
Q25   1   0.6041  0.4299  0.9790  11.00000  0.05    0.24
;

loop_
_symmetry_equiv_pos_site_id
_space_group_symop_operation_xyz
1 +X,+Y,+Z
2 -X,1/2+Y,-Z

loop_
_atom_site_label
_atom_site_type_symbol
_atom_site_fract_x
_atom_site_fract_y
_atom_site_fract_z
_atom_site_U_iso_or_equiv
_atom_site_adp_type
_atom_site_occupancy
_atom_site_site_symmetry_multiplicity
_atom_site_calc_flag
_atom_site_refinement_flags
As1 As 0.59145(10) 0.50003(6) 0.95454(9) 0.0447(3) Uani 1 2 d .
As2 As 0.74936(10) 0.96302(5) 0.76669(10) 0.0454(3) Uani 1 2 d .
S1 S 0.8226(3) 0.63068(17) 0.8001(3) 0.0512(7) Uani 1 2 d .
S2 S 0.9853(3) 0.61675(18) 1.1392(3) 0.0527(7) Uani 1 2 d .
S3 S 1.1455(3) 0.84850(16) 0.9505(3) 0.0481(6) Uani 1 2 d .
S4 S 0.9846(3) 0.83789(19) 0.6082(3) 0.0547(8) Uani 1 2 d .
C1 C 0.6409(11) 0.5546(6) 0.8405(9) 0.046(2) Uani 1 2 d .
C2 C 0.7688(10) 0.5887(6) 0.8990(9) 0.046(2) Uani 1 2 d .
C3 C 0.8332(11) 0.5821(6) 1.0296(10) 0.042(2) Uani 1 2 d .
C4 C 0.7598(11) 0.5430(6) 1.0803(10) 0.048(2) Uani 1 2 d .
C5 C 0.5879(11) 0.5629(6) 0.7126(9) 0.046(2) Uani 1 2 d .
C6 C 0.6719(11) 0.6027(6) 0.6761(9) 0.044(2) Uani 1 2 d .
C7 C 0.8265(11) 0.5416(6) 1.2083(10) 0.049(3) Uani 1 2 d .
C8 C 0.9501(12) 0.5790(7) 1.2547(10) 0.052(3) Uani 1 2 d .
C9 C 0.6549(13) 0.6216(6) 0.5527(10) 0.051(3) Uani 1 2 d .
C10 C 0.5294(14) 0.6059(8) 0.4514(11) 0.066(3) Uani 1 2 d .
C11 C 0.5132(18) 0.6224(8) 0.3353(12) 0.073(4) Uani 1 2 d .
C12 C 0.6193(19) 0.6539(8) 0.3159(14) 0.079(4) Uani 1 2 d .
C13 C 0.7431(17) 0.6703(8) 0.4144(14) 0.076(4) Uani 1 2 d .
C14 C 0.7582(15) 0.6541(8) 0.5291(12) 0.068(3) Uani 1 2 d .
C15 C 1.0448(12) 0.5909(6) 1.3833(10) 0.051(3) Uani 1 2 d .
C16 C 1.1433(14) 0.6440(10) 1.4176(12) 0.076(4) Uani 1 2 d .
C17 C 1.2292(16) 0.6585(11) 1.5386(14) 0.090(5) Uani 1 2 d .
C18 C 1.2153(17) 0.6178(10) 1.6268(14) 0.088(5) Uani 1 2 d .
C19 C 1.1210(18) 0.5629(9) 1.5959(12) 0.084(5) Uani 1 2 d .
C20 C 1.0359(17) 0.5498(8) 1.4751(12) 0.077(4) Uani 1 2 d .
C21 C 0.4508(10) 0.5646(5) 0.9651(9) 0.041(2) Uani 1 2 d .
C22 C 0.3222(12) 0.5375(7) 0.9479(11) 0.059(3) Uani 1 2 d .
C23 C 0.2175(13) 0.5803(7) 0.9528(13) 0.065(3) Uani 1 2 d .
C24 C 0.2392(12) 0.6537(7) 0.9730(12) 0.062(3) Uani 1 2 d .
C25 C 0.3653(13) 0.6816(6) 0.9885(11) 0.058(3) Uani 1 2 d .
C26 C 0.4707(11) 0.6390(6) 0.9843(10) 0.048(2) Uani 1 2 d .
C27 C 0.9175(11) 0.9208(5) 0.8915(9) 0.043(2) Uani 1 2 d .
C28 C 0.9934(10) 0.8833(6) 0.8421(9) 0.040(2) Uani 1 2 d .
C29 C 0.8047(11) 0.9119(6) 0.6522(10) 0.047(3) Uani 1 2 d .
C30 C 0.9313(11) 0.8790(6) 0.7099(10) 0.046(2) Uani 1 2 d .
C31 C 0.9850(11) 0.9214(6) 1.0197(10) 0.047(2) Uani 1 2 d .
C32 C 1.1080(11) 0.8853(6) 1.0674(10) 0.044(2) Uani 1 2 d .
C33 C 0.7498(12) 0.9048(6) 0.5240(10) 0.053(3) Uani 1 2 d .
C34 C 0.8339(12) 0.8675(7) 0.4844(11) 0.050(3) Uani 1 2 d .
C35 C 1.2024(11) 0.8728(6) 1.1960(10) 0.047(2) Uani 1 2 d .
C36 C 1.1975(14) 0.9207(7) 1.2821(10) 0.059(3) Uani 1 2 d .
C37 C 1.2818(16) 0.9104(8) 1.4042(12) 0.076(4) Uani 1 2 d .
C38 C 1.3726(15) 0.8534(9) 1.4422(12) 0.077(4) Uani 1 2 d .
C39 C 1.3815(17) 0.8071(10) 1.3574(12) 0.085(5) Uani 1 2 d .
C40 C 1.2957(14) 0.8161(8) 1.2330(11) 0.066(4) Uani 1 2 d .
C41 C 0.8111(13) 0.8482(7) 0.3594(11) 0.052(3) Uani 1 2 d .
C42 C 0.9209(14) 0.8214(7) 0.3334(12) 0.065(3) Uani 1 2 d .
C43 C 0.8956(18) 0.8018(8) 0.2162(13) 0.077(4) Uani 1 2 d .
C44 C 0.7661(19) 0.8077(8) 0.1238(12) 0.080(4) Uani 1 2 d .
C45 C 0.6576(17) 0.8364(8) 0.1482(12) 0.073(4) Uani 1 2 d .
C46 C 0.6790(13) 0.8547(7) 0.2633(11) 0.062(3) Uani 1 2 d .
C47 C 0.6095(10) 0.8936(5) 0.7711(9) 0.041(2) Uani 1 2 d .
C48 C 0.4878(12) 0.9214(6) 0.7726(10) 0.051(3) Uani 1 2 d .
C49 C 0.3857(14) 0.8734(8) 0.7732(12) 0.068(3) Uani 1 2 d .
C50 C 0.4057(14) 0.8014(7) 0.7749(11) 0.065(3) Uani 1 2 d .
C51 C 0.5282(14) 0.7728(7) 0.7757(11) 0.061(3) Uani 1 2 d .
C52 C 0.6293(12) 0.8200(6) 0.7733(11) 0.053(3) Uani 1 2 d .
H5 H 0.50276 0.54288 0.65821 0.0548 Uiso 1 2 calc R
H7 H 0.78999 0.51743 1.25686 0.0588 Uiso 1 2 calc R
H10 H 0.45569 0.58374 0.46319 0.0790 Uiso 1 2 calc R
H11 H 0.42829 0.61184 0.269 0.0880 Uiso 1 2 calc R
H12 H 0.60845 0.66444 0.2365 0.0947 Uiso 1 2 calc R
H13 H 0.81653 0.69257 0.40219 0.0914 Uiso 1 2 calc R
H14 H 0.84296 0.66558 0.59478 0.0815 Uiso 1 2 calc R
H16 H 1.15345 0.67196 1.35701 0.0915 Uiso 1 2 calc R
H17 H 1.29576 0.69564 1.55933 0.1082 Uiso 1 2 calc R
H18 H 1.27103 0.62762 1.7091 0.1061 Uiso 1 2 calc R
H19 H 1.11376 0.53401 1.65674 0.1014 Uiso 1 2 calc R
H20 H 0.97052 0.51217 1.45489 0.0919 Uiso 1 2 calc R
H22 H 0.30502 0.48815 0.93216 0.0711 Uiso 1 2 calc R
H23 H 0.13161 0.55978 0.94251 0.0786 Uiso 1 2 calc R
H24 H 0.16852 0.68345 0.97605 0.0746 Uiso 1 2 calc R
H25 H 0.38091 0.73119 1.00234 0.0701 Uiso 1 2 calc R
H26 H 0.5562 0.65995 0.99426 0.0570 Uiso 1 2 calc R
H31 H 0.94763 0.94512 1.06814 0.0558 Uiso 1 2 calc R
H33 H 0.66304 0.92408 0.47126 0.0636 Uiso 1 2 calc R
H36 H 1.13648 0.9603 1.25743 0.0702 Uiso 1 2 calc R
H37 H 1.27684 0.94291 1.46176 0.0908 Uiso 1 2 calc R
H38 H 1.42804 0.84607 1.52537 0.0920 Uiso 1 2 calc R
H39 H 1.44588 0.76894 1.38268 0.1023 Uiso 1 2 calc R
H40 H 1.3018 0.78386 1.17559 0.0796 Uiso 1 2 calc R
H42 H 1.01123 0.81683 0.39584 0.0777 Uiso 1 2 calc R
H43 H 0.96951 0.78389 0.1997 0.0920 Uiso 1 2 calc R
H44 H 0.74987 0.79287 0.04484 0.0957 Uiso 1 2 calc R
H45 H 0.56882 0.84298 0.08428 0.0874 Uiso 1 2 calc R
H46 H 0.60385 0.8721 0.27844 0.0739 Uiso 1 2 calc R
H48 H 0.47429 0.9714 0.77325 0.0612 Uiso 1 2 calc R
H49 H 0.30177 0.89144 0.77243 0.0814 Uiso 1 2 calc R
H50 H 0.33556 0.77028 0.77563 0.0777 Uiso 1 2 calc R
H51 H 0.54217 0.7228 0.7778 0.0730 Uiso 1 2 calc R
H52 H 0.71248 0.80166 0.77317 0.0632 Uiso 1 2 calc R

loop_
_atom_site_aniso_label
_atom_site_aniso_U_11
_atom_site_aniso_U_22
_atom_site_aniso_U_33
_atom_site_aniso_U_12
_atom_site_aniso_U_13
_atom_site_aniso_U_23
As1 0.0403(5) 0.0465(5) 0.0428(5) -0.0012(5) 0.0128(4) -0.0014(4)
As2 0.0374(5) 0.0454(5) 0.0489(6) 0.0034(5) 0.0134(5) 0.0031(5)
S1 0.0413(14) 0.0634(18) 0.0483(15) -0.0053(13) 0.0179(12) -0.0019(13)
S2 0.0396(15) 0.0673(19) 0.0438(16) -0.0051(13) 0.0099(12) -0.0073(13)
S3 0.0397(14) 0.0598(17) 0.0403(14) 0.0078(12) 0.0121(12) 0.0016(12)
S4 0.0441(16) 0.0741(19) 0.0423(16) 0.0053(14) 0.0145(13) -0.0036(14)
C1 0.038(5) 0.054(6) 0.043(6) -0.001(5) 0.014(5) -0.011(5)
C2 0.034(5) 0.061(7) 0.039(5) 0.007(5) 0.013(4) -0.006(5)
C3 0.034(5) 0.050(6) 0.040(6) -0.001(5) 0.014(4) -0.003(4)
C4 0.041(6) 0.055(6) 0.043(6) 0.007(5) 0.012(5) -0.001(5)
C5 0.039(5) 0.052(6) 0.040(5) -0.001(5) 0.010(4) -0.008(4)
C6 0.044(6) 0.050(6) 0.036(5) 0.001(5) 0.015(5) 0.000(4)
C7 0.045(6) 0.055(6) 0.041(6) 0.004(5) 0.012(5) -0.000(5)
C8 0.048(6) 0.060(7) 0.038(6) 0.006(6) 0.008(5) -0.001(5)
C9 0.060(7) 0.048(6) 0.043(6) 0.007(5) 0.021(5) 0.003(5)
C10 0.070(8) 0.072(8) 0.047(7) -0.006(7) 0.016(6) 0.001(6)
C11 0.101(11) 0.068(9) 0.038(7) -0.008(8) 0.017(7) -0.006(6)
C12 0.126(13) 0.061(8) 0.059(8) 0.011(9) 0.048(9) 0.002(7)
C13 0.089(10) 0.075(9) 0.080(10) -0.003(8) 0.051(9) 0.009(7)
C14 0.074(8) 0.084(9) 0.055(7) -0.011(7) 0.035(7) -0.003(7)
C15 0.044(6) 0.057(6) 0.041(6) 0.003(5) 0.007(5) -0.015(5)
C16 0.052(8) 0.119(12) 0.044(7) -0.013(8) 0.008(6) -0.010(8)
C17 0.067(9) 0.117(13) 0.055(9) -0.018(9) -0.005(7) -0.020(9)
C18 0.087(11) 0.110(13) 0.046(8) -0.001(10) 0.005(8) -0.019(8)
C19 0.097(12) 0.097(11) 0.039(7) 0.013(10) 0.009(7) 0.015(7)
C20 0.090(11) 0.064(8) 0.050(7) 0.002(8) 0.003(7) 0.002(6)
C21 0.039(5) 0.048(5) 0.034(5) 0.002(4) 0.014(4) 0.009(4)
C22 0.047(6) 0.052(6) 0.077(8) 0.003(5) 0.025(6) 0.004(6)
C23 0.056(7) 0.050(7) 0.104(11) 0.001(6) 0.046(7) 0.008(6)
C24 0.046(6) 0.066(7) 0.082(9) 0.006(6) 0.033(6) 0.003(6)
C25 0.069(8) 0.047(6) 0.066(8) 0.006(6) 0.033(6) -0.008(5)
C26 0.044(6) 0.049(6) 0.048(6) -0.008(5) 0.018(5) -0.004(5)
C27 0.037(5) 0.043(5) 0.042(5) 0.003(4) 0.010(4) -0.000(4)
C28 0.028(5) 0.046(6) 0.040(6) -0.002(4) 0.006(4) -0.004(4)
C29 0.041(6) 0.059(6) 0.039(6) -0.001(5) 0.015(5) 0.005(5)
C30 0.034(5) 0.055(6) 0.044(6) -0.000(5) 0.011(5) -0.002(5)
C31 0.045(6) 0.049(6) 0.045(6) -0.002(5) 0.019(5) -0.006(5)
C32 0.040(5) 0.047(6) 0.043(6) -0.004(5) 0.014(5) -0.002(4)
C33 0.047(6) 0.065(7) 0.042(6) 0.002(5) 0.014(5) 0.013(5)
C34 0.039(6) 0.062(7) 0.044(6) -0.007(5) 0.013(5) 0.001(5)
C35 0.043(6) 0.052(6) 0.039(6) -0.009(5) 0.011(5) -0.003(5)
C36 0.073(8) 0.058(7) 0.039(6) 0.003(6) 0.017(6) -0.001(5)
C37 0.087(10) 0.084(10) 0.045(7) -0.023(8) 0.017(7) -0.008(6)
C38 0.068(9) 0.103(12) 0.036(7) -0.009(8) -0.000(6) 0.012(7)
C39 0.083(10) 0.114(12) 0.045(7) 0.032(9) 0.012(7) 0.015(8)
C40 0.066(8) 0.073(8) 0.047(7) 0.024(7) 0.010(6) 0.004(6)
C41 0.048(6) 0.053(7) 0.051(7) -0.009(5) 0.017(5) 0.001(5)
C42 0.061(8) 0.078(9) 0.058(7) -0.021(7) 0.027(6) -0.008(6)
C43 0.107(12) 0.082(9) 0.057(8) -0.025(8) 0.050(8) -0.012(7)
C44 0.121(13) 0.076(9) 0.044(7) -0.019(9) 0.037(9) -0.014(7)
C45 0.087(10) 0.069(8) 0.047(7) -0.003(8) 0.012(7) -0.003(6)
C46 0.059(7) 0.069(8) 0.045(6) 0.005(6) 0.009(6) 0.002(6)
C47 0.037(5) 0.045(5) 0.034(5) 0.002(4) 0.009(4) 0.001(4)
C48 0.051(6) 0.055(6) 0.054(6) 0.002(5) 0.028(5) -0.009(5)
C49 0.054(7) 0.076(9) 0.082(9) 0.001(6) 0.038(7) 0.001(7)
C50 0.068(9) 0.066(8) 0.062(8) -0.019(6) 0.029(7) -0.004(6)
C51 0.073(8) 0.050(6) 0.054(7) -0.001(6) 0.020(6) 0.005(5)
C52 0.044(6) 0.055(6) 0.056(7) 0.005(5) 0.017(5) 0.002(5)

loop_
_atom_type_symbol
_atom_type_description
_atom_type_scat_dispersion_real
_atom_type_scat_dispersion_imag
_atom_type_scat_source
C C 0.0033 0.0016
;
International Tables for Crystallography
(Vol. C, Tables 4.2.6.8 and 6.1.1.4)
;
H H 0.0000 0.0000
;
International Tables for Crystallography
(Vol. C, Table 6.1.1.4)
;
As As 0.0499 2.0058
;
International Tables for Crystallography
(Vol. C, Tables 4.2.6.8 and 6.1.1.4)
;
S S 0.1246 0.1234
;
International Tables for Crystallography
(Vol. C, Tables 4.2.6.8 and 6.1.1.4)
;

loop_
_geom_angle_atom_site_label_1
_geom_angle_atom_site_label_2
_geom_angle_atom_site_label_3
_geom_angle
_geom_angle_publ_flag
C1 As1 C4 85.2(5) yes
C1 As1 C21 99.1(5) yes
C4 As1 C21 99.3(5) yes
C27 As2 C29 85.0(5) yes
C27 As2 C47 99.3(4) yes
C29 As2 C47 98.4(5) yes
C2 S1 C6 91.1(6) yes
C3 S2 C8 91.6(6) yes
C28 S3 C32 91.1(5) yes
C30 S4 C34 91.4(6) yes
As1 C1 C2 111.4(8) yes
As1 C1 C5 136.9(8) yes
C2 C1 C5 111.3(11) yes
S1 C2 C1 112.7(8) yes
S1 C2 C3 131.6(8) yes
C1 C2 C3 115.7(11) yes
S2 C3 C2 132.4(10) yes
S2 C3 C4 111.6(8) yes
C2 C3 C4 116.0(9) yes
As1 C4 C3 111.2(8) yes
As1 C4 C7 136.1(10) yes
C3 C4 C7 112.6(9) yes
C1 C5 C6 113.6(9) yes
S1 C6 C5 111.3(8) yes
S1 C6 C9 119.0(9) yes
C5 C6 C9 129.7(9) yes
C4 C7 C8 113.2(12) yes
S2 C8 C7 111.0(8) yes
S2 C8 C15 120.8(10) yes
C7 C8 C15 128.1(13) yes
C6 C9 C10 120.5(13) yes
C6 C9 C14 123.0(10) yes
C10 C9 C14 116.5(12) yes
C9 C10 C11 121.0(15) yes
C10 C11 C12 120.5(13) yes
C11 C12 C13 119.3(16) yes
C12 C13 C14 119.8(17) yes
C9 C14 C13 122.8(12) yes
C8 C15 C16 121.6(12) yes
C8 C15 C20 121.6(11) yes
C16 C15 C20 116.8(11) yes
C15 C16 C17 122.6(16) yes
C16 C17 C18 118.8(16) yes
C17 C18 C19 120.2(14) yes
C18 C19 C20 120.0(16) yes
C15 C20 C19 121.5(14) yes
As1 C21 C22 119.3(8) yes
As1 C21 C26 123.6(9) yes
C22 C21 C26 117.0(11) yes
C21 C22 C23 122.4(11) yes
C22 C23 C24 119.9(13) yes
C23 C24 C25 118.5(13) yes
C24 C25 C26 121.8(11) yes
C21 C26 C25 120.3(11) yes
As2 C27 C28 111.8(7) yes
As2 C27 C31 136.6(9) yes
C28 C27 C31 111.5(9) yes
S3 C28 C27 112.6(8) yes
S3 C28 C30 131.8(9) yes
C27 C28 C30 115.6(9) yes
As2 C29 C30 111.7(8) yes
As2 C29 C33 135.5(9) yes
C30 C29 C33 112.6(12) yes
S4 C30 C28 132.6(8) yes
S4 C30 C29 111.7(8) yes
C28 C30 C29 115.7(11) yes
C27 C31 C32 114.7(12) yes
S3 C32 C31 110.1(8) yes
S3 C32 C35 120.7(9) yes
C31 C32 C35 129.2(12) yes
C29 C33 C34 113.9(10) yes
S4 C34 C33 110.3(9) yes
S4 C34 C41 120.2(10) yes
C33 C34 C41 129.4(10) yes
C32 C35 C36 118.2(10) yes
C32 C35 C40 122.5(11) yes
C36 C35 C40 119.3(10) yes
C35 C36 C37 120.4(12) yes
C36 C37 C38 120.8(14) yes
C37 C38 C39 119.2(12) yes
C38 C39 C40 120.9(15) yes
C35 C40 C39 119.4(14) yes
C34 C41 C42 121.1(10) yes
C34 C41 C46 121.0(13) yes
C42 C41 C46 117.9(13) yes
C41 C42 C43 119.9(12) yes
C42 C43 C44 121.5(18) yes
C43 C44 C45 119.0(15) yes
C44 C45 C46 120.7(12) yes
C41 C46 C45 121.1(15) yes
As2 C47 C48 117.3(8) yes
As2 C47 C52 122.7(9) yes
C48 C47 C52 120.1(11) yes
C47 C48 C49 118.4(11) yes
C48 C49 C50 121.1(14) yes
C49 C50 C51 121.1(14) yes
C50 C51 C52 118.2(12) yes
C47 C52 C51 121.1(12) yes
C1 C5 H5 123.183 no
C6 C5 H5 123.187 no
C4 C7 H7 123.381 no
C8 C7 H7 123.380 no
C9 C10 H10 119.485 no
C11 C10 H10 119.492 no
C10 C11 H11 119.732 no
C12 C11 H11 119.753 no
C11 C12 H12 120.334 no
C13 C12 H12 120.338 no
C12 C13 H13 120.109 no
C14 C13 H13 120.109 no
C9 C14 H14 118.575 no
C13 C14 H14 118.587 no
C15 C16 H16 118.699 no
C17 C16 H16 118.698 no
C16 C17 H17 120.574 no
C18 C17 H17 120.576 no
C17 C18 H18 119.901 no
C19 C18 H18 119.888 no
C18 C19 H19 120.017 no
C20 C19 H19 120.016 no
C15 C20 H20 119.248 no
C19 C20 H20 119.241 no
C21 C22 H22 118.824 no
C23 C22 H22 118.812 no
C22 C23 H23 120.060 no
C24 C23 H23 120.048 no
C23 C24 H24 120.730 no
C25 C24 H24 120.723 no
C24 C25 H25 119.087 no
C26 C25 H25 119.076 no
C21 C26 H26 119.859 no
C25 C26 H26 119.849 no
C27 C31 H31 122.631 no
C32 C31 H31 122.629 no
C29 C33 H33 123.066 no
C34 C33 H33 123.060 no
C35 C36 H36 119.817 no
C37 C36 H36 119.814 no
C36 C37 H37 119.599 no
C38 C37 H37 119.594 no
C37 C38 H38 120.389 no
C39 C38 H38 120.387 no
C38 C39 H39 119.567 no
C40 C39 H39 119.551 no
C35 C40 H40 120.320 no
C39 C40 H40 120.314 no
C41 C42 H42 120.068 no
C43 C42 H42 120.060 no
C42 C43 H43 119.249 no
C44 C43 H43 119.242 no
C43 C44 H44 120.527 no
C45 C44 H44 120.511 no
C44 C45 H45 119.668 no
C46 C45 H45 119.674 no
C41 C46 H46 119.472 no
C45 C46 H46 119.472 no
C47 C48 H48 120.787 no
C49 C48 H48 120.780 no
C48 C49 H49 119.444 no
C50 C49 H49 119.446 no
C49 C50 H50 119.467 no
C51 C50 H50 119.466 no
C50 C51 H51 120.876 no
C52 C51 H51 120.880 no
C47 C52 H52 119.473 no
C51 C52 H52 119.464 no

loop_
_geom_bond_atom_site_label_1
_geom_bond_atom_site_label_2
_geom_bond_distance
_geom_bond_publ_flag
As1 C1 1.928(13) yes
As1 C4 1.941(10) yes
As1 C21 1.929(11) yes
As2 C27 1.929(9) yes
As2 C29 1.937(13) yes
As2 C47 1.953(11) yes
S1 C2 1.692(13) yes
S1 C6 1.730(9) yes
S2 C3 1.704(9) yes
S2 C8 1.718(14) yes
S3 C28 1.700(9) yes
S3 C32 1.739(13) yes
S4 C30 1.709(14) yes
S4 C34 1.738(10) yes
C1 C2 1.371(14) yes
C1 C5 1.405(15) yes
C2 C3 1.428(15) yes
C3 C4 1.362(18) yes
C4 C7 1.395(15) yes
C5 C6 1.344(18) yes
C6 C9 1.455(17) yes
C7 C8 1.357(16) yes
C8 C15 1.458(14) yes
C9 C10 1.394(15) yes
C9 C14 1.36(2) yes
C10 C11 1.36(2) yes
C11 C12 1.35(3) yes
C12 C13 1.370(19) yes
C13 C14 1.35(2) yes
C15 C16 1.35(2) yes
C15 C20 1.37(2) yes
C16 C17 1.375(18) yes
C17 C18 1.35(3) yes
C18 C19 1.35(2) yes
C19 C20 1.367(17) yes
C21 C22 1.361(17) yes
C21 C26 1.390(15) yes
C22 C23 1.36(2) yes
C23 C24 1.374(18) yes
C24 C25 1.348(19) yes
C25 C26 1.365(18) yes
C27 C28 1.355(17) yes
C27 C31 1.398(14) yes
C28 C30 1.442(15) yes
C29 C30 1.350(14) yes
C29 C33 1.403(15) yes
C31 C32 1.340(15) yes
C32 C35 1.460(13) yes
C33 C34 1.34(2) yes
C34 C41 1.457(19) yes
C35 C36 1.373(18) yes
C35 C40 1.368(17) yes
C36 C37 1.369(16) yes
C37 C38 1.36(2) yes
C38 C39 1.36(2) yes
C39 C40 1.391(17) yes
C41 C42 1.39(2) yes
C41 C46 1.383(15) yes
C42 C43 1.37(2) yes
C43 C44 1.35(2) yes
C44 C45 1.38(3) yes
C45 C46 1.34(2) yes
C47 C48 1.373(17) yes
C47 C52 1.368(15) yes
C48 C49 1.38(2) yes
C49 C50 1.34(2) yes
C50 C51 1.38(2) yes
C51 C52 1.374(19) yes
C5 H5 0.930 no
C7 H7 0.930 no
C10 H10 0.930 no
C11 H11 0.930 no
C12 H12 0.930 no
C13 H13 0.930 no
C14 H14 0.930 no
C16 H16 0.930 no
C17 H17 0.930 no
C18 H18 0.930 no
C19 H19 0.930 no
C20 H20 0.930 no
C22 H22 0.930 no
C23 H23 0.930 no
C24 H24 0.930 no
C25 H25 0.930 no
C26 H26 0.930 no
C31 H31 0.930 no
C33 H33 0.930 no
C36 H36 0.930 no
C37 H37 0.930 no
C38 H38 0.930 no
C39 H39 0.930 no
C40 H40 0.930 no
C42 H42 0.930 no
C43 H43 0.930 no
C44 H44 0.930 no
C45 H45 0.930 no
C46 H46 0.930 no
C48 H48 0.930 no
C49 H49 0.930 no
C50 H50 0.930 no
C51 H51 0.930 no
C52 H52 0.930 no

loop_
_geom_contact_atom_site_label_1
_geom_contact_atom_site_label_2
_geom_contact_distance
_geom_contact_publ_flag
_geom_contact_site_symmetry_2
S1 C14 3.058(15) no .
S2 C16 3.084(14) no .
S3 C40 3.137(13) no .
S4 C42 3.089(15) no .
C1 C26 3.323(19) no .
C4 C26 3.257(16) no .
C5 C10 3.032(18) no .
C7 C20 3.031(15) no .
C9 C12 2.77(2) no .
C10 C13 2.71(2) no .
C11 C14 2.702(18) no .
C15 C18 2.755(18) no .
C16 C19 2.69(2) no .
C17 C20 2.71(2) no .
C21 C24 2.778(18) no .
C22 C25 2.698(17) no .
C23 C26 2.725(19) no .
C27 C52 3.302(15) no .
C29 C52 3.240(19) no .
C31 C36 2.997(14) no .
C33 C46 3.037(18) no .
C35 C38 2.759(16) no .
C36 C39 2.72(2) no .
C37 C40 2.73(2) no .
C41 C44 2.76(2) no .
C42 C45 2.729(18) no .
C43 C46 2.72(3) no .
C47 C50 2.731(19) no .
C48 C51 2.765(17) no .
C49 C52 2.72(2) no .
C5 C36 3.424(18) no 2_747
C6 C36 3.570(17) no 2_747
C7 C12 3.59(2) no 1_556
C12 C7 3.59(2) no 1_554
C13 C20 3.59(2) no 1_554
C13 C41 3.47(2) no .
C20 C13 3.59(2) no 1_556
C20 C33 3.47(2) no 2_747
C20 C34 3.574(19) no 2_747
C25 C50 3.53(2) no .
C33 C20 3.47(2) no 2_757
C34 C20 3.574(19) no 2_757
C35 C43 3.55(2) no 1_556
C36 C5 3.424(18) no 2_757
C36 C6 3.570(17) no 2_757
C41 C13 3.47(2) no .
C43 C35 3.55(2) no 1_554
C50 C25 3.53(2) no .
As1 H5 3.3673 no .
As1 H7 3.3546 no .
As1 H22 2.8872 no .
As1 H26 3.0268 no .
As2 H31 3.3464 no .
As2 H33 3.3451 no .
As2 H48 2.8995 no .
As2 H52 2.9984 no .
S1 H5 3.4451 no .
S1 H14 2.6324 no .
S2 H7 3.4405 no .
S2 H16 2.6643 no .
S3 H31 3.4334 no .
S3 H40 2.7705 no .
S4 H33 3.4399 no .
S4 H42 2.6984 no .
C1 H26 3.0450 no .
C2 H5 3.1692 no .
C2 H26 3.1636 no .
C3 H7 3.1685 no .
C3 H26 3.0857 no .
C4 H26 2.8912 no .
C5 H10 2.7454 no .
C6 H10 2.6286 no .
C6 H14 2.6255 no .
C7 H20 2.7530 no .
C8 H16 2.5971 no .
C8 H20 2.6228 no .
C9 H5 2.8046 no .
C9 H11 3.2353 no .
C9 H13 3.2088 no .
C10 H5 2.8504 no .
C10 H12 3.1960 no .
C10 H14 3.1838 no .
C11 H13 3.1889 no .
C12 H10 3.1894 no .
C12 H14 3.1855 no .
C13 H11 3.1896 no .
C14 H10 3.1837 no .
C14 H12 3.1930 no .
C15 H7 2.7944 no .
C15 H17 3.2246 no .
C15 H19 3.2213 no .
C16 H18 3.1908 no .
C16 H20 3.1599 no .
C17 H19 3.1783 no .
C18 H16 3.1800 no .
C18 H20 3.1841 no .
C19 H17 3.1814 no .
C20 H7 2.8584 no .
C20 H16 3.1592 no .
C20 H18 3.1907 no .
C21 H23 3.2195 no .
C21 H25 3.2241 no .
C22 H24 3.2133 no .
C22 H26 3.1909 no .
C23 H25 3.1796 no .
C24 H22 3.2030 no .
C24 H26 3.2024 no .
C25 H23 3.1814 no .
C26 H22 3.1892 no .
C26 H24 3.2103 no .
C27 H52 2.9740 no .
C28 H31 3.1484 no .
C28 H52 3.0778 no .
C29 H52 2.8790 no .
C30 H33 3.1637 no .
C30 H52 3.0361 no .
C31 H36 2.7137 no .
C32 H36 2.5701 no .
C32 H40 2.6563 no .
C33 H46 2.7563 no .
C34 H42 2.6501 no .
C34 H46 2.6279 no .
C35 H31 2.7862 no .
C35 H37 3.2149 no .
C35 H39 3.2183 no .
C36 H31 2.8256 no .
C36 H38 3.2110 no .
C36 H40 3.2085 no .
C37 H39 3.1813 no .
C38 H36 3.2060 no .
C38 H40 3.2268 no .
C39 H37 3.1814 no .
C40 H36 3.2047 no .
C40 H38 3.2318 no .
C41 H33 2.7976 no .
C41 H43 3.2247 no .
C41 H45 3.2108 no .
C42 H44 3.2042 no .
C42 H46 3.2214 no .
C43 H45 3.1875 no .
C44 H42 3.1988 no .
C44 H46 3.2060 no .
C45 H43 3.1907 no .
C46 H33 2.8639 no .
C46 H42 3.2233 no .
C46 H44 3.2065 no .
C47 H49 3.2084 no .
C47 H51 3.2280 no .
C48 H50 3.2081 no .
C48 H52 3.2107 no .
C49 H51 3.2029 no .
C50 H48 3.2096 no .
C50 H52 3.2012 no .
C51 H49 3.1995 no .
C52 H48 3.2179 no .
C52 H50 3.2009 no .
H5 H10 2.3035 no .
H7 H20 2.3356 no .
H10 H11 2.2811 no .
H11 H12 2.2821 no .
H12 H13 2.3061 no .
H13 H14 2.2610 no .
H16 H17 2.2950 no .
H17 H18 2.2873 no .
H18 H19 2.2766 no .
H19 H20 2.2864 no .
H22 H23 2.2788 no .
H23 H24 2.3145 no .
H24 H25 2.2748 no .
H25 H26 2.2803 no .
H31 H36 2.3177 no .
H33 H46 2.3327 no .
H36 H37 2.2910 no .
H37 H38 2.2874 no .
H38 H39 2.2870 no .
H39 H40 2.3193 no .
H42 H43 2.2854 no .
H43 H44 2.2723 no .
H44 H45 2.3154 no .
H45 H46 2.2626 no .
H48 H49 2.3176 no .
H49 H50 2.2544 no .
H50 H51 2.3104 no .
H51 H52 2.3085 no .
As1 H45 3.2711 no 2_646
As1 H46 3.5687 no 2_646
As1 H49 3.5905 no 2_647
As2 H10 3.4894 no 2_656
As2 H11 3.2308 no 2_656
S1 H23 3.2224 no 1_655
S1 H24 3.4678 no 1_655
S1 H36 3.2747 no 2_747
S1 H51 3.2881 no .
S1 H52 3.3174 no .
S2 H23 3.4554 no 1_655
S2 H24 3.4712 no 1_655
S2 H43 3.1791 no 1_556
S3 H24 3.0513 no 1_655
S3 H25 3.1273 no 1_655
S3 H49 3.2713 no 1_655
S4 H13 3.5643 no .
S4 H14 3.4712 no .
S4 H20 3.3710 no 2_757
S4 H49 3.2139 no 1_655
S4 H50 3.5792 no 1_655
C1 H36 3.4652 no 2_747
C1 H51 3.2491 no .
C2 H36 3.4053 no 2_747
C2 H51 3.3017 no .
C4 H49 3.4982 no 2_647
C5 H18 3.4890 no 1_454
C5 H36 3.3258 no 2_747
C5 H51 3.1298 no .
C6 H36 3.1860 no 2_747
C6 H37 3.5185 no 2_747
C6 H51 3.0913 no .
C7 H12 3.3178 no 1_556
C7 H48 3.4768 no 2_647
C7 H49 3.1183 no 2_647
C8 H13 3.3849 no 1_556
C9 H37 3.3827 no 2_747
C9 H39 3.5411 no 1_454
C10 H17 3.5951 no 1_454
C10 H37 3.5196 no 2_747
C10 H39 3.1367 no 1_454
C11 H39 2.9002 no 1_454
C11 H48 3.0926 no 2_646
C12 H7 3.3173 no 1_554
C12 H39 3.0937 no 1_454
C12 H48 3.5357 no 2_646
C13 H7 3.5314 no 1_554
C13 H39 3.4674 no 1_454
C15 H13 3.1053 no 1_556
C16 H10 3.2578 no 1_656
C16 H13 3.4454 no 1_556
C16 H42 3.4301 no 1_556
C16 H43 3.5741 no 1_556
C17 H5 3.3590 no 1_656
C17 H10 3.1664 no 1_656
C17 H50 3.3011 no 1_656
C17 H51 3.5281 no 1_656
C18 H5 3.1698 no 1_656
C18 H50 3.2799 no 1_656
C19 H14 3.4499 no 1_556
C20 H13 3.3484 no 1_556
C21 H12 3.4918 no 1_556
C21 H18 3.0776 no 1_454
C21 H48 3.3660 no 2_647
C22 H18 3.1523 no 1_454
C22 H19 3.2513 no 1_454
C22 H31 3.2191 no 2_647
C22 H48 3.3516 no 2_647
C23 H11 3.5458 no 1_556
C23 H18 3.3067 no 1_454
C23 H19 3.3578 no 1_454
C23 H31 2.9734 no 2_647
C24 H11 3.3497 no 1_556
C24 H18 3.3460 no 1_454
C24 H40 3.2755 no 1_455
C25 H11 3.3951 no 1_556
C25 H12 3.0118 no 1_556
C25 H18 3.2260 no 1_454
C25 H40 3.1983 no 1_455
C25 H45 3.5493 no 1_556
C25 H50 2.9321 no .
C26 H12 2.7918 no 1_556
C26 H18 3.0857 no 1_454
C26 H50 3.3358 no .
C26 H51 3.2508 no .
C27 H23 3.4052 no 2_657
C30 H20 3.5515 no 2_757
C31 H22 3.5201 no 2_657
C31 H23 2.9344 no 2_657
C31 H43 3.3711 no 1_556
C31 H44 3.5050 no 1_556
C32 H43 3.1566 no 1_556
C33 H20 3.4389 no 2_757
C33 H38 3.5236 no 1_454
C34 H13 3.3481 no .
C34 H20 3.2439 no 2_757
C35 H43 2.9392 no 1_556
C36 H42 3.3842 no 1_556
C36 H43 3.3145 no 1_556
C37 H5 3.5935 no 2_757
C37 H42 3.2658 no 1_556
C38 H17 3.4584 no .
C38 H33 3.1731 no 1_656
C39 H16 3.4363 no .
C39 H17 3.5564 no .
C39 H33 3.4270 no 1_656
C39 H46 3.0803 no 1_656
C40 H25 3.5903 no 1_655
C40 H43 3.3023 no 1_556
C40 H46 3.1910 no 1_656
C41 H13 2.9053 no .
C41 H19 3.5297 no 2_757
C42 H13 2.8663 no .
C42 H16 3.5949 no 1_554
C43 H13 3.3464 no .
C43 H16 3.4618 no 1_554
C43 H31 3.3446 no 1_554
C44 H22 3.4058 no 2_656
C44 H26 3.4280 no 1_554
C44 H31 3.3831 no 1_554
C45 H12 3.4401 no .
C45 H22 3.0307 no 2_656
C45 H25 3.3012 no 1_554
C46 H12 3.5642 no .
C46 H13 3.4258 no .
C46 H22 3.4423 no 2_656
C47 H38 2.8925 no 1_454
C47 H44 3.5113 no 1_556
C48 H7 3.2782 no 2_657
C48 H22 3.5084 no 2_657
C48 H37 3.4689 no 1_454
C48 H38 3.0893 no 1_454
C49 H7 3.1530 no 2_657
C49 H38 3.2160 no 1_454
C49 H45 3.4515 no 1_556
C50 H17 3.0503 no 1_454
C50 H18 3.4480 no 1_454
C50 H25 3.1196 no .
C50 H26 3.5640 no .
C50 H38 3.1996 no 1_454
C50 H45 3.4576 no 1_556
C51 H17 3.0600 no 1_454
C51 H26 3.2570 no .
C51 H38 3.0479 no 1_454
C51 H44 3.1079 no 1_556
C52 H38 2.8734 no 1_454
C52 H44 3.0001 no 1_556
H5 C17 3.3590 no 1_454
H5 C18 3.1698 no 1_454
H5 C37 3.5935 no 2_747
H5 H17 3.4377 no 1_454
H5 H18 3.1363 no 1_454
H5 H33 2.8163 no 2_646
H5 H46 3.5181 no 2_646
H5 H51 3.5618 no .
H7 C12 3.3173 no 1_556
H7 C13 3.5314 no 1_556
H7 C48 3.2782 no 2_647
H7 C49 3.1530 no 2_647
H7 H12 3.2494 no 1_556
H7 H48 2.7537 no 2_647
H7 H49 2.4756 no 2_647
H10 As2 3.4894 no 2_646
H10 C16 3.2578 no 1_454
H10 C17 3.1664 no 1_454
H10 H16 3.2884 no 1_454
H10 H17 3.1504 no 1_454
H10 H33 3.4024 no 2_646
H10 H39 3.5308 no 1_454
H11 As2 3.2308 no 2_646
H11 C23 3.5458 no 1_554
H11 C24 3.3497 no 1_554
H11 C25 3.3951 no 1_554
H11 H39 3.1674 no 1_454
H11 H40 3.4313 no 1_454
H11 H48 2.8957 no 2_646
H12 C7 3.3178 no 1_554
H12 C21 3.4918 no 1_554
H12 C25 3.0118 no 1_554
H12 C26 2.7918 no 1_554
H12 C45 3.4401 no .
H12 C46 3.5642 no .
H12 H7 3.2494 no 1_554
H12 H25 3.0745 no 1_554
H12 H26 2.7209 no 1_554
H12 H39 3.4760 no 1_454
H13 S4 3.5643 no .
H13 C8 3.3849 no 1_554
H13 C15 3.1053 no 1_554
H13 C16 3.4454 no 1_554
H13 C20 3.3484 no 1_554
H13 C34 3.3481 no .
H13 C41 2.9053 no .
H13 C42 2.8663 no .
H13 C43 3.3464 no .
H13 C46 3.4258 no .
H13 H42 3.0763 no .
H14 S4 3.4712 no .
H14 C19 3.4499 no 1_554
H14 H19 3.5509 no 1_554
H16 C39 3.4363 no .
H16 C42 3.5949 no 1_556
H16 C43 3.4618 no 1_556
H16 H10 3.2884 no 1_656
H16 H39 3.4288 no .
H16 H42 3.1751 no 1_556
H16 H43 2.9073 no 1_556
H17 C10 3.5951 no 1_656
H17 C38 3.4584 no .
H17 C39 3.5564 no .
H17 C50 3.0503 no 1_656
H17 C51 3.0600 no 1_656
H17 H5 3.4377 no 1_656
H17 H10 3.1504 no 1_656
H17 H38 3.1912 no .
H17 H39 3.3881 no .
H17 H42 3.5702 no 1_556
H17 H50 2.8058 no 1_656
H17 H51 2.8438 no 1_656
H18 C5 3.4890 no 1_656
H18 C21 3.0776 no 1_656
H18 C22 3.1523 no 1_656
H18 C23 3.3067 no 1_656
H18 C24 3.3460 no 1_656
H18 C25 3.2260 no 1_656
H18 C26 3.0857 no 1_656
H18 C50 3.4480 no 1_656
H18 H5 3.1363 no 1_656
H18 H26 3.5198 no 1_656
H18 H50 2.7439 no 1_656
H18 H51 3.1258 no 1_656
H19 C22 3.2513 no 1_656
H19 C23 3.3578 no 1_656
H19 C41 3.5297 no 2_747
H19 H14 3.5509 no 1_556
H19 H22 3.1762 no 1_656
H19 H23 3.3820 no 1_656
H19 H36 3.4494 no 2_748
H20 S4 3.3710 no 2_747
H20 C30 3.5515 no 2_747
H20 C33 3.4389 no 2_747
H20 C34 3.2439 no 2_747
H20 H37 3.3733 no 2_748
H22 C31 3.5201 no 2_647
H22 C44 3.4058 no 2_646
H22 C45 3.0307 no 2_646
H22 C46 3.4423 no 2_646
H22 C48 3.5084 no 2_647
H22 H19 3.1762 no 1_454
H22 H31 2.7438 no 2_647
H22 H45 3.0182 no 2_646
H22 H48 3.3275 no 2_647
H23 S1 3.2224 no 1_455
H23 S2 3.4554 no 1_455
H23 C27 3.4052 no 2_647
H23 C31 2.9344 no 2_647
H23 H19 3.3820 no 1_454
H23 H31 2.2491 no 2_647
H23 H36 3.3626 no 2_647
H24 S1 3.4678 no 1_455
H24 S2 3.4712 no 1_455
H24 S3 3.0513 no 1_455
H24 H40 2.8789 no 1_455
H25 S3 3.1273 no 1_455
H25 C40 3.5903 no 1_455
H25 C45 3.3012 no 1_556
H25 C50 3.1196 no .
H25 H12 3.0745 no 1_556
H25 H40 2.7091 no 1_455
H25 H45 2.7238 no 1_556
H25 H50 2.6539 no .
H26 C44 3.4280 no 1_556
H26 C50 3.5640 no .
H26 C51 3.2570 no .
H26 H12 2.7209 no 1_556
H26 H18 3.5198 no 1_454
H26 H44 3.0646 no 1_556
H26 H45 3.5213 no 1_556
H26 H50 3.3532 no .
H26 H51 2.7858 no .
H31 C22 3.2191 no 2_657
H31 C23 2.9734 no 2_657
H31 C43 3.3446 no 1_556
H31 C44 3.3831 no 1_556
H31 H22 2.7438 no 2_657
H31 H23 2.2491 no 2_657
H31 H43 3.3216 no 1_556
H31 H44 3.4175 no 1_556
H33 C38 3.1731 no 1_454
H33 C39 3.4270 no 1_454
H33 H5 2.8163 no 2_656
H33 H10 3.4024 no 2_656
H33 H38 3.1265 no 1_454
H33 H39 3.5189 no 1_454
H36 S1 3.2747 no 2_757
H36 C1 3.4652 no 2_757
H36 C2 3.4053 no 2_757
H36 C5 3.3258 no 2_757
H36 C6 3.1860 no 2_757
H36 H19 3.4494 no 2_758
H36 H23 3.3626 no 2_657
H37 C6 3.5185 no 2_757
H37 C9 3.3827 no 2_757
H37 C10 3.5196 no 2_757
H37 C48 3.4689 no 1_656
H37 H20 3.3733 no 2_758
H37 H42 3.4389 no 1_556
H37 H48 3.4688 no 1_656
H38 C33 3.5236 no 1_656
H38 C47 2.8925 no 1_656
H38 C48 3.0893 no 1_656
H38 C49 3.2160 no 1_656
H38 C50 3.1996 no 1_656
H38 C51 3.0479 no 1_656
H38 C52 2.8734 no 1_656
H38 H17 3.1912 no .
H38 H33 3.1265 no 1_656
H38 H51 3.5642 no 1_656
H38 H52 3.3054 no 1_656
H39 C9 3.5411 no 1_656
H39 C10 3.1367 no 1_656
H39 C11 2.9002 no 1_656
H39 C12 3.0937 no 1_656
H39 C13 3.4674 no 1_656
H39 H10 3.5308 no 1_656
H39 H11 3.1674 no 1_656
H39 H12 3.4760 no 1_656
H39 H16 3.4288 no .
H39 H17 3.3881 no .
H39 H33 3.5189 no 1_656
H39 H46 3.0930 no 1_656
H40 C24 3.2755 no 1_655
H40 C25 3.1983 no 1_655
H40 H11 3.4313 no 1_656
H40 H24 2.8789 no 1_655
H40 H25 2.7091 no 1_655
H40 H43 3.5868 no 1_556
H40 H45 3.5528 no 1_656
H40 H46 3.2877 no 1_656
H42 C16 3.4301 no 1_554
H42 C36 3.3842 no 1_554
H42 C37 3.2658 no 1_554
H42 H13 3.0763 no .
H42 H16 3.1751 no 1_554
H42 H17 3.5702 no 1_554
H42 H37 3.4389 no 1_554
H43 S2 3.1791 no 1_554
H43 C16 3.5741 no 1_554
H43 C31 3.3711 no 1_554
H43 C32 3.1566 no 1_554
H43 C35 2.9392 no 1_554
H43 C36 3.3145 no 1_554
H43 C40 3.3023 no 1_554
H43 H16 2.9073 no 1_554
H43 H31 3.3216 no 1_554
H43 H40 3.5868 no 1_554
H44 C31 3.5050 no 1_554
H44 C47 3.5113 no 1_554
H44 C51 3.1079 no 1_554
H44 C52 3.0001 no 1_554
H44 H26 3.0646 no 1_554
H44 H31 3.4175 no 1_554
H44 H51 3.2876 no 1_554
H44 H52 3.1154 no 1_554
H45 As1 3.2711 no 2_656
H45 C25 3.5493 no 1_554
H45 C49 3.4515 no 1_554
H45 C50 3.4576 no 1_554
H45 H22 3.0182 no 2_656
H45 H25 2.7238 no 1_554
H45 H26 3.5213 no 1_554
H45 H40 3.5528 no 1_454
H46 As1 3.5687 no 2_656
H46 C39 3.0803 no 1_454
H46 C40 3.1910 no 1_454
H46 H5 3.5181 no 2_656
H46 H39 3.0930 no 1_454
H46 H40 3.2877 no 1_454
H48 C7 3.4768 no 2_657
H48 C11 3.0926 no 2_656
H48 C12 3.5357 no 2_656
H48 C21 3.3660 no 2_657
H48 C22 3.3516 no 2_657
H48 H7 2.7537 no 2_657
H48 H11 2.8957 no 2_656
H48 H22 3.3275 no 2_657
H48 H37 3.4688 no 1_454
H49 As1 3.5905 no 2_657
H49 S3 3.2713 no 1_455
H49 S4 3.2139 no 1_455
H49 C4 3.4982 no 2_657
H49 C7 3.1183 no 2_657
H49 H7 2.4756 no 2_657
H50 S4 3.5792 no 1_455
H50 C17 3.3011 no 1_454
H50 C18 3.2799 no 1_454
H50 C25 2.9321 no .
H50 C26 3.3358 no .
H50 H17 2.8058 no 1_454
H50 H18 2.7439 no 1_454
H50 H25 2.6539 no .
H50 H26 3.3532 no .
H51 S1 3.2881 no .
H51 C1 3.2491 no .
H51 C2 3.3017 no .
H51 C5 3.1298 no .
H51 C6 3.0913 no .
H51 C17 3.5281 no 1_454
H51 C26 3.2508 no .
H51 H5 3.5618 no .
H51 H17 2.8438 no 1_454
H51 H18 3.1258 no 1_454
H51 H26 2.7858 no .
H51 H38 3.5642 no 1_454
H51 H44 3.2876 no 1_556
H52 S1 3.3174 no .
H52 H38 3.3054 no 1_454
H52 H44 3.1154 no 1_556

loop_
_geom_torsion_atom_site_label_1
_geom_torsion_atom_site_label_2
_geom_torsion_atom_site_label_3
_geom_torsion_atom_site_label_4
_geom_torsion
_geom_torsion_publ_flag
C1 As1 C4 C3 -5.8(7) no
C1 As1 C4 C7 177.3(11) no
C4 As1 C1 C2 5.6(7) no
C4 As1 C1 C5 177.8(11) no
C1 As1 C21 C22 128.9(7) no
C1 As1 C21 C26 -48.2(7) no
C21 As1 C1 C2 104.3(7) no
C21 As1 C1 C5 -83.5(11) no
C4 As1 C21 C22 -144.5(7) no
C4 As1 C21 C26 38.5(8) no
C21 As1 C4 C3 -104.3(7) no
C21 As1 C4 C7 78.8(11) no
C27 As2 C29 C30 -5.1(7) no
C27 As2 C29 C33 180.0(11) no
C29 As2 C27 C28 4.6(7) no
C29 As2 C27 C31 -179.1(11) no
C27 As2 C47 C48 134.1(6) no
C27 As2 C47 C52 -45.6(8) no
C47 As2 C27 C28 102.3(7) no
C47 As2 C27 C31 -81.4(10) no
C29 As2 C47 C48 -139.7(6) no
C29 As2 C47 C52 40.6(7) no
C47 As2 C29 C30 -103.8(7) no
C47 As2 C29 C33 81.3(11) no
C2 S1 C6 C5 -0.4(8) no
C2 S1 C6 C9 -178.4(8) no
C6 S1 C2 C1 -0.0(8) no
C6 S1 C2 C3 179.0(10) no
C3 S2 C8 C7 0.2(9) no
C3 S2 C8 C15 -177.9(9) no
C8 S2 C3 C2 177.1(10) no
C8 S2 C3 C4 -0.3(8) no
C28 S3 C32 C31 -0.1(8) no
C28 S3 C32 C35 178.0(8) no
C32 S3 C28 C27 -0.2(8) no
C32 S3 C28 C30 -179.0(10) no
C30 S4 C34 C33 -1.5(8) no
C30 S4 C34 C41 -179.0(9) no
C34 S4 C30 C28 179.5(11) no
C34 S4 C30 C29 1.2(8) no
As1 C1 C2 S1 174.7(6) no
As1 C1 C2 C3 -4.5(12) no
As1 C1 C5 C6 -172.9(8) no
C2 C1 C5 C6 -0.7(14) no
C5 C1 C2 S1 0.4(13) no
C5 C1 C2 C3 -178.7(9) no
S1 C2 C3 S2 3.4(19) no
S1 C2 C3 C4 -179.2(8) no
C1 C2 C3 S2 -177.6(10) no
C1 C2 C3 C4 -0.3(15) no
S2 C3 C4 As1 -177.3(6) no
S2 C3 C4 C7 0.4(12) no
C2 C3 C4 As1 4.8(13) no
C2 C3 C4 C7 -177.5(9) no
As1 C4 C7 C8 176.6(8) no
C3 C4 C7 C8 -0.3(14) no
C1 C5 C6 S1 0.7(13) no
C1 C5 C6 C9 178.4(10) no
S1 C6 C9 C10 -174.1(7) no
S1 C6 C9 C14 6.8(15) no
C5 C6 C9 C10 8.4(19) no
C5 C6 C9 C14 -170.8(11) no
C4 C7 C8 S2 0.0(14) no
C4 C7 C8 C15 177.9(10) no
S2 C8 C15 C16 15.5(17) no
S2 C8 C15 C20 -166.1(8) no
C7 C8 C15 C16 -162.2(12) no
C7 C8 C15 C20 16(2) no
C6 C9 C10 C11 -179.1(10) no
C6 C9 C14 C13 178.7(11) no
C10 C9 C14 C13 -0(2) no
C14 C9 C10 C11 0.2(19) no
C9 C10 C11 C12 1(2) no
C10 C11 C12 C13 -1(2) no
C11 C12 C13 C14 1(2) no
C12 C13 C14 C9 0(2) no
C8 C15 C16 C17 176.8(12) no
C8 C15 C20 C19 -177.3(12) no
C16 C15 C20 C19 1(2) no
C20 C15 C16 C17 -2(2) no
C15 C16 C17 C18 0(3) no
C16 C17 C18 C19 2(3) no
C17 C18 C19 C20 -2(3) no
C18 C19 C20 C15 1(3) no
As1 C21 C22 C23 -179.3(7) no
As1 C21 C26 C25 178.8(6) no
C22 C21 C26 C25 1.7(15) no
C26 C21 C22 C23 -2.1(16) no
C21 C22 C23 C24 2(2) no
C22 C23 C24 C25 -0(2) no
C23 C24 C25 C26 0.1(19) no
C24 C25 C26 C21 -0.8(18) no
As2 C27 C28 S3 177.7(5) no
As2 C27 C28 C30 -3.3(12) no
As2 C27 C31 C32 -176.8(8) no
C28 C27 C31 C32 -0.5(14) no
C31 C27 C28 S3 0.4(12) no
C31 C27 C28 C30 179.4(8) no
S3 C28 C30 S4 -0.4(19) no
S3 C28 C30 C29 177.9(8) no
C27 C28 C30 S4 -179.1(9) no
C27 C28 C30 C29 -0.9(14) no
As2 C29 C30 S4 -176.8(6) no
As2 C29 C30 C28 4.6(13) no
As2 C29 C33 C34 174.3(8) no
C30 C29 C33 C34 -0.5(15) no
C33 C29 C30 S4 -0.6(14) no
C33 C29 C30 C28 -179.2(9) no
C27 C31 C32 S3 0.3(13) no
C27 C31 C32 C35 -177.5(9) no
S3 C32 C35 C36 158.3(8) no
S3 C32 C35 C40 -21.0(15) no
C31 C32 C35 C36 -24.1(18) no
C31 C32 C35 C40 156.7(11) no
C29 C33 C34 S4 1.5(14) no
C29 C33 C34 C41 178.7(11) no
S4 C34 C41 C42 -15.4(16) no
S4 C34 C41 C46 163.4(8) no
C33 C34 C41 C42 167.7(12) no
C33 C34 C41 C46 -14(2) no
C32 C35 C36 C37 178.6(11) no
C32 C35 C40 C39 -179.3(11) no
C36 C35 C40 C39 1(2) no
C40 C35 C36 C37 -2(2) no
C35 C36 C37 C38 1(2) no
C36 C37 C38 C39 1(2) no
C37 C38 C39 C40 -2(3) no
C38 C39 C40 C35 1(2) no
C34 C41 C42 C43 178.1(10) no
C34 C41 C46 C45 -179.4(11) no
C42 C41 C46 C45 -0.6(19) no
C46 C41 C42 C43 -0.7(19) no
C41 C42 C43 C44 0(2) no
C42 C43 C44 C45 2(2) no
C43 C44 C45 C46 -3(2) no
C44 C45 C46 C41 3(2) no
As2 C47 C48 C49 178.7(6) no
As2 C47 C52 C51 -179.6(6) no
C48 C47 C52 C51 0.7(15) no
C52 C47 C48 C49 -1.6(15) no
C47 C48 C49 C50 1.4(17) no
C48 C49 C50 C51 -0.2(19) no
C49 C50 C51 C52 -0.7(18) no
C50 C51 C52 C47 0.5(17) no
